data_2311186
loop_
_publ_author_name
'Chandra, ?'
'Puttaraju, K. B.'
'Shivashankar, K.'
'Jithesh Babu, E. A.'
'Mahendra, M.'

_publ_section_title
;
 2-Tri-fluoro-methyl-10H-benzo[4,5]imidazo[1,2-a]pyrimidin-4-one.
;
_journal_coeditor_code FF2117
_journal_issue 'Pt 10'
_journal_name_full 'Acta crystallographica. Section E, Structure reports online'
_journal_page_first o1536
_journal_paper_doi 10.1107/S160053681302401X
_journal_volume 69
_journal_year 2013
_chemical_formula_iupac 'C11 H6 F3 N3 O'
_chemical_formula_moiety 'C11 H6 F3 N3 O'
_chemical_formula_sum 'C11 H6 F3 N3 O'
_chemical_formula_weight 253.19
_chemical_name_systematic
;
2-Trifluoromethyl-10<i>H</i>-benzo[4,5]imidazo[1,2-<i>a</i>]pyrimidin-4-one
;
_space_group_IT_number 15
_space_group_name_Hall '-C 2yc'
_space_group_name_H-M_alt 'C 1 2/c 1'
_symmetry_cell_setting monoclinic
_symmetry_space_group_name_Hall '-C 2yc'
_symmetry_space_group_name_H-M 'C 1 2/c 1'
_atom_sites_solution_hydrogens geom
_atom_sites_solution_primary direct
_atom_sites_solution_secondary difmap
_cell_angle_alpha 90
_cell_angle_beta 96.369(4)
_cell_angle_gamma 90
_cell_formula_units_Z 8
_cell_length_a 20.940(3)
_cell_length_b 13.760(3)
_cell_length_c 7.2852(11)
_cell_measurement_reflns_used 1846
_cell_measurement_temperature 273
_cell_measurement_theta_max 25.00
_cell_measurement_theta_min 1.77
_cell_volume 2086.2(6)
_computing_cell_refinement 'SAINT (Bruker, 2009)'
_computing_data_collection 'APEX2 (Bruker, 2009)'
_computing_data_reduction 'SAINT (Bruker, 2009)'
_computing_molecular_graphics 'PLATON (Spek, 2009)'
_computing_publication_material 'SHELXL97 (Sheldrick, 2008)'
_computing_structure_refinement 'SHELXL97 (Sheldrick, 2008)'
_computing_structure_solution 'SHELXS97 (Sheldrick, 2008)'
_diffrn_ambient_temperature 273
_diffrn_measured_fraction_theta_full 0.999
_diffrn_measured_fraction_theta_max 0.999
_diffrn_measurement_device_type 'Bruker APEXII CCD area-detector'
_diffrn_measurement_method '\w and \f scans'
_diffrn_radiation_type MoK\a
_diffrn_radiation_wavelength 0.71073
_diffrn_reflns_av_R_equivalents 0.0223
_diffrn_reflns_av_sigmaI/netI 0.0139
_diffrn_reflns_limit_h_max 24
_diffrn_reflns_limit_h_min -24
_diffrn_reflns_limit_k_max 16
_diffrn_reflns_limit_k_min -16
_diffrn_reflns_limit_l_max 8
_diffrn_reflns_limit_l_min -8
_diffrn_reflns_number 9665
_diffrn_reflns_reduction_process
;
;
_diffrn_reflns_theta_full 25.00
_diffrn_reflns_theta_max 25.00
_diffrn_reflns_theta_min 1.77
_exptl_absorpt_coefficient_mu 0.144
_exptl_absorpt_correction_type none
_exptl_crystal_colour yellow
_exptl_crystal_density_diffrn 1.612
_exptl_crystal_density_method 'Not Measured'
_exptl_crystal_description block
_exptl_crystal_F_000 1024
_exptl_crystal_size_max 0.30
_exptl_crystal_size_mid 0.25
_exptl_crystal_size_min 0.20
_refine_diff_density_max 0.416
_refine_diff_density_min -0.368
_refine_ls_extinction_coef 0.0057(9)
_refine_ls_extinction_expression FC^*^=KFC[1+0.001XFC^2^\L^3^/SIN(2\Q)]^-1/4^
_refine_ls_extinction_method 'SHELXL97 (Sheldrick, 2008)'
_refine_ls_goodness_of_fit_ref 1.057
_refine_ls_hydrogen_treatment constr
_refine_ls_matrix_type full
_refine_ls_number_parameters 164
_refine_ls_number_reflns 1846
_refine_ls_number_restraints 0
_refine_ls_restrained_S_all 1.057
_refine_ls_R_factor_all 0.0550
_refine_ls_R_factor_gt 0.0495
_refine_ls_shift/su_max 0.000
_refine_ls_shift/su_mean 0.000
_refine_ls_structure_factor_coef Fsqd
_refine_ls_weighting_details 'calc w=1/[\s^2^(Fo^2^)+(0.0749P)^2^+1.7218P] where P=(Fo^2^+2Fc^2^)/3'
_refine_ls_weighting_scheme calc
_refine_ls_wR_factor_gt 0.1374
_refine_ls_wR_factor_ref 0.1429
_reflns_number_gt 1603
_reflns_number_total 1846
_reflns_threshold_expression I>2\s(I)
_cod_data_source_file ff2117sup1.cif
_cod_data_source_block I
_cod_original_sg_symbol_H-M 'C 2/c'
_cod_database_code 2311186

loop_
_symmetry_equiv_pos_site_id
_symmetry_equiv_pos_as_xyz
1 x,y,z
2 -x,y,1/2-z
3 -x,-y,-z
4 x,-y,1/2+z
5 1/2+x,1/2+y,z
6 1/2-x,1/2+y,1/2-z
7 1/2-x,1/2-y,-z
8 1/2+x,1/2-y,1/2+z

loop_
_atom_site_aniso_label
_atom_site_aniso_U_11
_atom_site_aniso_U_22
_atom_site_aniso_U_33
_atom_site_aniso_U_12
_atom_site_aniso_U_13
_atom_site_aniso_U_23
F16 0.0922(14) 0.0935(14) 0.221(3) -0.0293(11) -0.0608(16) 0.0449(15)
F17 0.1047(14) 0.1321(17) 0.1016(13) 0.0193(12) 0.0007(10) 0.0543(12)
F18 0.0868(12) 0.1397(18) 0.1283(16) 0.0457(12) 0.0013(11) -0.0196(14)
O15 0.0854(12) 0.0276(7) 0.1030(13) -0.0046(7) 0.0190(10) -0.0015(7)
N1 0.0663(11) 0.0265(8) 0.0674(11) -0.0028(7) 0.0048(9) -0.0015(7)
N8 0.0584(10) 0.0277(8) 0.0497(9) -0.0007(7) 0.0139(7) -0.0005(6)
N10 0.0630(11) 0.0337(9) 0.0653(11) 0.0000(8) 0.0046(9) 0.0000(7)
C2 0.0595(12) 0.0390(10) 0.0489(11) 0.0001(8) 0.0118(9) 0.0002(8)
C3 0.0668(14) 0.0560(13) 0.0573(12) -0.0062(11) 0.0079(11) -0.0034(10)
C4 0.0621(14) 0.0758(16) 0.0549(13) 0.0070(12) 0.0071(10) 0.0027(11)
C5 0.0699(15) 0.0645(15) 0.0564(13) 0.0181(11) 0.0154(11) 0.0111(10)
C6 0.0710(14) 0.0396(10) 0.0554(12) 0.0065(9) 0.0208(10) 0.0047(9)
C7 0.0576(12) 0.0371(10) 0.0446(10) 0.0020(8) 0.0162(9) 0.0010(8)
C9 0.0609(12) 0.0282(9) 0.0527(11) -0.0008(8) 0.0106(9) -0.0004(8)
C11 0.0632(13) 0.0455(11) 0.0536(12) -0.0033(9) 0.0089(10) 0.0026(9)
C12 0.0673(15) 0.0603(14) 0.0817(17) -0.0031(12) 0.0017(13) 0.0072(13)
C13 0.0650(13) 0.0440(11) 0.0592(12) -0.0128(10) 0.0093(10) -0.0030(9)
C14 0.0674(13) 0.0311(10) 0.0565(11) -0.0066(9) 0.0189(10) -0.0023(8)

loop_
_atom_site_type_symbol
_atom_site_label
_atom_site_fract_x
_atom_site_fract_y
_atom_site_fract_z
_atom_site_U_iso_or_equiv
_atom_site_thermal_displace_type
_atom_site_calc_flag
_atom_site_refinement_flags
_atom_site_occupancy
F F16 0.47675(10) 0.39833(15) 0.5311(4) 0.1414(12) Uani . . 1.000
F F17 0.42292(10) 0.28999(15) 0.6463(3) 0.1136(9) Uani . . 1.000
F F18 0.45363(9) 0.26760(18) 0.3881(3) 0.1191(9) Uani . . 1.000
O O15 0.29126(9) 0.60626(10) 0.2890(3) 0.0714(6) Uani . . 1.000
N N1 0.21914(9) 0.30385(11) 0.1890(2) 0.0536(6) Uani . . 1.000
N N8 0.25963(8) 0.44972(11) 0.2391(2) 0.0447(5) Uani . . 1.000
N N10 0.32492(9) 0.31321(12) 0.3422(3) 0.0542(6) Uani . . 1.000
C C2 0.17285(10) 0.36901(14) 0.1150(3) 0.0487(6) Uani . . 1.000
C C3 0.11203(12) 0.35408(18) 0.0256(3) 0.0600(8) Uani . . 1.000
C C4 0.07724(12) 0.43589(19) -0.0316(3) 0.0642(8) Uani . . 1.000
C C5 0.10216(12) 0.52902(18) -0.0013(3) 0.0630(8) Uani . . 1.000
C C6 0.16278(11) 0.54443(15) 0.0884(3) 0.0543(7) Uani . . 1.000
C C7 0.19775(10) 0.46220(13) 0.1455(3) 0.0456(6) Uani . . 1.000
C C9 0.27155(10) 0.35158(13) 0.2628(3) 0.0469(6) Uani . . 1.000
C C11 0.36977(11) 0.37977(15) 0.4020(3) 0.0539(7) Uani . . 1.000
C C12 0.43075(12) 0.33566(19) 0.4922(4) 0.0703(9) Uani . . 1.000
C C13 0.36306(11) 0.47831(15) 0.3890(3) 0.0559(7) Uani . . 1.000
C C14 0.30517(11) 0.51983(13) 0.3069(3) 0.0508(7) Uani . . 1.000
H H1 0.21480 0.24170 0.18780 0.0640 Uiso calc R 1.000
H H3 0.09530 0.29190 0.00490 0.0720 Uiso calc R 1.000
H H4 0.03600 0.42860 -0.09210 0.0770 Uiso calc R 1.000
H H5 0.07720 0.58230 -0.04260 0.0760 Uiso calc R 1.000
H H6 0.17940 0.60660 0.10930 0.0650 Uiso calc R 1.000
H H13 0.39690 0.51840 0.43460 0.0670 Uiso calc R 1.000

loop_
_atom_type_symbol
_atom_type_description
_atom_type_scat_dispersion_real
_atom_type_scat_dispersion_imag
_atom_type_scat_source
O O 0.0106 0.0060 'International Tables Vol C Tables 4.2.6.8 and 6.1.1.4'
N N 0.0061 0.0033 'International Tables Vol C Tables 4.2.6.8 and 6.1.1.4'
F F 0.0171 0.0103 'International Tables Vol C Tables 4.2.6.8 and 6.1.1.4'
H H 0.0000 0.0000 'International Tables Vol C Tables 4.2.6.8 and 6.1.1.4'
C C 0.0033 0.0016 'International Tables Vol C Tables 4.2.6.8 and 6.1.1.4'

loop_
_geom_angle_atom_site_label_1
_geom_angle_atom_site_label_2
_geom_angle_atom_site_label_3
_geom_angle
_geom_angle_publ_flag
C2 N1 C9 110.23(16) no
C7 N8 C9 108.92(16) no
C7 N8 C14 129.70(16) no
C9 N8 C14 121.38(17) no
C9 N10 C11 113.45(17) no
C2 N1 H1 125.00 no
C9 N1 H1 125.00 no
N1 C2 C3 131.05(19) no
N1 C2 C7 107.49(18) no
C3 C2 C7 121.5(2) no
C2 C3 C4 116.7(2) no
C3 C4 C5 121.8(2) no
C4 C5 C6 121.8(2) no
C5 C6 C7 116.4(2) no
N8 C7 C2 105.87(16) no
N8 C7 C6 132.28(18) no
C2 C7 C6 121.9(2) no
N1 C9 N8 107.50(17) no
N8 C9 N10 125.63(18) no
N1 C9 N10 126.87(17) no
N10 C11 C13 126.1(2) no
C12 C11 C13 120.6(2) no
N10 C11 C12 113.30(19) no
F16 C12 C11 113.7(2) no
F16 C12 F17 106.9(3) no
F16 C12 F18 106.7(2) no
F18 C12 C11 112.3(2) no
F17 C12 F18 103.8(2) no
F17 C12 C11 112.8(2) no
C11 C13 C14 120.6(2) no
N8 C14 C13 112.83(16) no
O15 C14 N8 118.9(2) no
O15 C14 C13 128.3(2) no
C2 C3 H3 122.00 no
C4 C3 H3 122.00 no
C3 C4 H4 119.00 no
C5 C4 H4 119.00 no
C4 C5 H5 119.00 no
C6 C5 H5 119.00 no
C5 C6 H6 122.00 no
C7 C6 H6 122.00 no
C11 C13 H13 120.00 no
C14 C13 H13 120.00 no

loop_
_geom_bond_atom_site_label_1
_geom_bond_atom_site_label_2
_geom_bond_distance
_geom_bond_publ_flag
F16 C12 1.301(3) no
F17 C12 1.313(4) no
F18 C12 1.328(4) no
O15 C14 1.228(2) no
N1 C2 1.385(3) no
N1 C9 1.339(3) no
N8 C7 1.406(3) no
N8 C9 1.381(2) no
N8 C14 1.407(3) no
N10 C9 1.311(3) no
N10 C11 1.349(3) no
N1 H1 0.8600 no
C2 C3 1.380(3) no
C2 C7 1.393(3) no
C3 C4 1.380(4) no
C4 C5 1.392(4) no
C5 C6 1.378(3) no
C6 C7 1.386(3) no
C11 C13 1.365(3) no
C11 C12 1.498(3) no
C13 C14 1.412(3) no
C3 H3 0.9300 no
C4 H4 0.9300 no
C5 H5 0.9300 no
C6 H6 0.9300 no
C13 H13 0.9300 no

loop_
_geom_contact_atom_site_label_1
_geom_contact_atom_site_label_2
_geom_contact_distance
_geom_contact_site_symmetry_2
_geom_contact_publ_flag
F16 F16 3.013(3) 3_666 no
F17 N10 2.866(3) . no
F17 C3 3.251(3) 7_556 no
F18 F18 2.947(3) 2_655 no
F18 N10 2.751(3) . no
F16 H13 2.8700 3_666 no
F16 H13 2.4000 . no
F17 H3 2.8400 7_556 no
O15 C6 3.037(3) . no
O15 N1 2.734(2) 6_555 no
O15 H6 2.5500 . no
O15 H1 1.8800 6_555 no
N1 N8 2.194(2) . no
N1 O15 2.734(2) 6_545 no
N8 N1 2.194(2) . no
N8 C6 3.426(3) 4_565 no
N8 C14 3.415(3) 4_564 no
N10 F17 2.866(3) . no
N10 F18 2.751(3) . no
N10 H6 2.8700 6_545 no
C2 C5 3.591(3) 4_565 no
C3 F17 3.251(3) 7_556 no
C4 C5 3.551(3) 4_564 no
C4 C6 3.471(3) 4_564 no
C5 C6 3.523(3) 4_564 no
C5 C2 3.591(3) 4_564 no
C5 C4 3.551(3) 4_565 no
C5 C7 3.433(3) 4_564 no
C6 C4 3.471(3) 4_565 no
C6 O15 3.037(3) . no
C6 N8 3.426(3) 4_564 no
C6 C5 3.523(3) 4_565 no
C6 C7 3.388(3) 4_564 no
C7 C5 3.433(3) 4_565 no
C7 C6 3.388(3) 4_565 no
C7 C14 3.527(3) 4_564 no
C13 C14 3.400(3) 4_565 no
C14 N8 3.415(3) 4_565 no
C14 C13 3.400(3) 4_564 no
C14 C7 3.527(3) 4_565 no
C5 H4 3.1000 3_565 no
C14 H6 3.1000 . no
C14 H1 3.0800 6_555 no
H1 O15 1.8800 6_545 no
H1 C14 3.0800 6_545 no
H3 F17 2.8400 7_556 no
H4 C5 3.1000 3_565 no
H6 O15 2.5500 . no
H6 C14 3.1000 . no
H6 N10 2.8700 6_555 no
H13 F16 2.4000 . no
H13 F16 2.8700 3_666 no

loop_
_geom_hbond_atom_site_label_D
_geom_hbond_atom_site_label_H
_geom_hbond_atom_site_label_A
_geom_hbond_site_symmetry_A
_geom_hbond_distance_DH
_geom_hbond_distance_HA
_geom_hbond_distance_DA
_geom_hbond_angle_DHA
_geom_hbond_publ_flag
N1 H1 O15 6_545 0.8600 1.8800 2.734(2) 174.00 yes
C6 H6 O15 . 0.9300 2.5500 3.037(3) 113.00 no
C13 H13 F16 . 0.9300 2.4000 2.721(3) 100.00 no

loop_
_geom_torsion_atom_site_label_1
_geom_torsion_atom_site_label_2
_geom_torsion_atom_site_label_3
_geom_torsion_atom_site_label_4
_geom_torsion
_geom_torsion_publ_flag
C9 N1 C2 C3 179.8(2) no
C9 N1 C2 C7 -0.4(2) no
C2 N1 C9 N8 0.6(2) no
C2 N1 C9 N10 -178.9(2) no
C9 N8 C7 C2 0.4(2) no
C9 N8 C7 C6 179.9(2) no
C14 N8 C7 C2 -178.33(19) no
C14 N8 C7 C6 1.2(4) no
C7 N8 C9 N1 -0.6(2) no
C7 N8 C9 N10 178.9(2) no
C14 N8 C9 N1 178.23(17) no
C14 N8 C9 N10 -2.2(3) no
C7 N8 C14 O15 1.5(3) no
C7 N8 C14 C13 -178.26(19) no
C9 N8 C14 O15 -177.0(2) no
C9 N8 C14 C13 3.2(3) no
C11 N10 C9 N1 179.3(2) no
C11 N10 C9 N8 -0.1(3) no
C9 N10 C11 C12 -179.9(2) no
C9 N10 C11 C13 1.3(3) no
N1 C2 C3 C4 179.7(2) no
C7 C2 C3 C4 -0.1(3) no
N1 C2 C7 N8 0.0(2) no
N1 C2 C7 C6 -179.6(2) no
C3 C2 C7 N8 179.80(19) no
C3 C2 C7 C6 0.2(3) no
C2 C3 C4 C5 0.2(3) no
C3 C4 C5 C6 -0.4(4) no
C4 C5 C6 C7 0.5(3) no
C5 C6 C7 N8 -179.9(2) no
C5 C6 C7 C2 -0.4(3) no
N10 C11 C12 F16 172.5(2) no
N10 C11 C12 F17 -65.5(3) no
N10 C11 C12 F18 51.3(3) no
C13 C11 C12 F16 -8.5(4) no
C13 C11 C12 F17 113.5(3) no
C13 C11 C12 F18 -129.7(2) no
N10 C11 C13 C14 -0.1(4) no
C12 C11 C13 C14 -178.9(2) no
C11 C13 C14 O15 178.1(2) no
C11 C13 C14 N8 -2.1(3) no
